data_7133931
loop_
_publ_author_name
'Ye, Christopher Z.'
'Del Rosal, Iker'
'Ouellette, Erik T.'
'Hohloch, Stephan'
'Maron, Laurent'
'Camp, Cl\'ement'
'Arnold, John'

_publ_section_title
;
 Reduction of CS2 to an ethanetetrathiolate by a hydride-bridged
 uranium--iridium heterobimetallic complex
;
_journal_issue 85
_journal_name_full 'Chemical Communications'
_journal_page_first 12377
_journal_page_last 12380
_journal_paper_doi 10.1039/D4CC02482F
_journal_volume 60
_journal_year 2024
_chemical_formula_moiety 'C90 H152 Ir2 S4 U2, C6 H14'
_chemical_formula_sum 'C96 H166 Ir2 S4 U2'
_chemical_formula_weight 2308.98
_space_group_crystal_system monoclinic
_space_group_IT_number 15
_space_group_name_Hall '-C 2yc'
_space_group_name_H-M_alt 'C 1 2/c 1'
_atom_sites_solution_hydrogens mixed
_atom_sites_solution_primary dual
_atom_sites_solution_secondary difmap
_audit_creation_date 2023-04-05
_audit_creation_method
;
Olex2 1.3
(compiled 2020.11.12 svn.r5f609507 for OlexSys, GUI svn.r6408)
;
_audit_update_record
;
2024-04-20 deposited with the CCDC.	2024-09-27 downloaded from the CCDC.
;
_cell_angle_alpha 90
_cell_angle_beta 99.352(4)
_cell_angle_gamma 90
_cell_formula_units_Z 4
_cell_length_a 29.472(3)
_cell_length_b 18.083(2)
_cell_length_c 17.948(2)
_cell_measurement_reflns_used 61141
_cell_measurement_temperature 100.0
_cell_measurement_theta_max 27.097
_cell_measurement_theta_min 2.310
_cell_volume 9438.1(18)
_computing_cell_refinement 'SAINT V8.38A Bruker, Madison WI'
_computing_data_collection 'Bruker APEX3 Bruker, Madison WI'
_computing_data_reduction 'SAINT V8.38A Bruker, Madison WI'
_computing_molecular_graphics 'Olex2 1.3 (Dolomanov et al., 2009)'
_computing_publication_material 'Olex2 1.3 (Dolomanov et al., 2009)'
_computing_structure_refinement 'SHELXL 2014/7 (Sheldrick, 2015)'
_computing_structure_solution 'SHELXT 2014/5 (Sheldrick, 2014)'
_diffrn_ambient_temperature 100.0
_diffrn_detector_area_resol_mean 10.42
_diffrn_measured_fraction_theta_full 0.999
_diffrn_measured_fraction_theta_max 0.999
_diffrn_measurement_device_type 'Bruker D8 with PHOTON-II CPAD detector'
_diffrn_measurement_method '\f and \w shutterless scans'
_diffrn_radiation_monochromator 'silicon 111'
_diffrn_radiation_type synchrotron
_diffrn_radiation_wavelength 0.7288
_diffrn_reflns_av_R_equivalents 0.0560
_diffrn_reflns_av_unetI/netI 0.0372
_diffrn_reflns_Laue_measured_fraction_full 0.999
_diffrn_reflns_Laue_measured_fraction_max 0.999
_diffrn_reflns_limit_h_max 36
_diffrn_reflns_limit_h_min -36
_diffrn_reflns_limit_k_max 22
_diffrn_reflns_limit_k_min -22
_diffrn_reflns_limit_l_max 22
_diffrn_reflns_limit_l_min -22
_diffrn_reflns_number 61141
_diffrn_reflns_point_group_measured_fraction_full 0.999
_diffrn_reflns_point_group_measured_fraction_max 0.999
_diffrn_reflns_theta_full 25.930
_diffrn_reflns_theta_max 27.097
_diffrn_reflns_theta_min 2.310
_diffrn_source 'Advanced Light Source, station 12.2.1'
_exptl_absorpt_coefficient_mu 4.687
_exptl_absorpt_correction_T_max 0.7461
_exptl_absorpt_correction_T_min 0.6246
_exptl_absorpt_correction_type multi-scan
_exptl_absorpt_process_details
;
SADABS-2016/2 (Bruker,2016/2) was used for absorption correction.
wR2(int) was 0.1605 before and 0.0711 after correction.
The Ratio of minimum to maximum transmission is 0.8372.
The \l/2 correction factor is Not present.
;
_exptl_crystal_colour red
_exptl_crystal_colour_primary red
_exptl_crystal_density_diffrn 1.625
_exptl_crystal_description block
_exptl_crystal_F_000 4576
_exptl_crystal_size_max 0.2
_exptl_crystal_size_mid 0.1
_exptl_crystal_size_min 0.1
_refine_diff_density_max 2.264
_refine_diff_density_min -1.319
_refine_diff_density_rms 0.129
_refine_ls_extinction_method none
_refine_ls_goodness_of_fit_ref 1.032
_refine_ls_hydrogen_treatment mixed
_refine_ls_matrix_type full
_refine_ls_number_parameters 524
_refine_ls_number_reflns 9655
_refine_ls_number_restraints 15
_refine_ls_restrained_S_all 1.039
_refine_ls_R_factor_all 0.0389
_refine_ls_R_factor_gt 0.0336
_refine_ls_shift/su_max 0.003
_refine_ls_shift/su_mean 0.000
_refine_ls_structure_factor_coef Fsqd
_refine_ls_weighting_details 'w=1/[\s^2^(Fo^2^)+(0.0319P)^2^+75.6581P] where P=(Fo^2^+2Fc^2^)/3'
_refine_ls_weighting_scheme calc
_refine_ls_wR_factor_gt 0.0800
_refine_ls_wR_factor_ref 0.0831
_reflns_Friedel_coverage 0.000
_reflns_number_gt 8562
_reflns_number_total 9655
_reflns_threshold_expression 'I > 2\s(I)'
_cod_data_source_file d4cc02482f2.cif
_cod_data_source_block czy_ii_128_0m
_cod_original_cell_volume 9437.7(18)
_cod_database_code 7133931
_shelx_shelxl_version_number 2014/7
_shelx_space_group_comment
;
The symmetry employed for this shelxl refinement is uniquely defined
by the following loop, which should always be used as a source of
symmetry information in preference to the above space-group names.
They are only intended as comments.
;
_shelx_estimated_absorpt_t_max 0.651
_shelx_estimated_absorpt_t_min 0.454
_olex2_refinement_description
;
1. Fixed Uiso
 At 1.2 times of:
  All C(H) groups, All C(H,H) groups
 At 1.5 times of:
  All C(H,H,H) groups
2. Restrained distances
 C48-C47 = C47-C46
 1.54 with sigma of 0.01
 Ir1-HB
 1.53 with sigma of 0.02
3. Rigid body (RIGU) restrains
 C27, C28
 with sigma for 1-2 distances of 0.001 and sigma for 1-3 distances of 0.001
 C13, C14, C15
 with sigma for 1-2 distances of 0.001 and sigma for 1-3 distances of 0.001
4. Others
 Sof(H16A)=Sof(C17B)=Sof(H17D)=Sof(H17E)=Sof(H17F)=Sof(C18B)=Sof(H18D)=
 Sof(H18E)=Sof(H18F)=1-FVAR(1)
 Sof(H16)=Sof(C17)=Sof(H17A)=Sof(H17B)=Sof(H17C)=Sof(C18)=Sof(H18A)=Sof(H18B)=
 Sof(H18C)=FVAR(1)
5.a Ternary CH refined with riding coordinates:
 C7(H7), C10(H10), C13(H13), C16(H16), C16(H16A), C24(H24), C27(H27), C30(H30),
  C33(H33)
5.b Secondary CH2 refined with riding coordinates:
 C47(H47A,H47B), C48(H48A,H48B)
5.c Aromatic/amide H refined with riding coordinates:
 C6(H6), C20(H20)
5.d Idealised Me refined as rotating group:
 C8(H8A,H8B,H8C), C9(H9A,H9B,H9C), C11(H11A,H11B,H11C), C12(H12A,H12B,H12C),
 C14(H14A,H14B,H14C), C15(H15A,H15B,H15C), C17(H17A,H17B,H17C), C17B(H17D,H17E,
 H17F), C18(H18A,H18B,H18C), C18B(H18D,H18E,H18F), C25(H25A,H25B,H25C),
 C26(H26A,H26B,H26C), C28(H28A,H28B,H28C), C29(H29A,H29B,H29C), C31(H31A,H31B,
 H31C), C32(H32A,H32B,H32C), C34(H34A,H34B,H34C), C35(H35A,H35B,H35C), C41(H41A,
 H41B,H41C), C42(H42A,H42B,H42C), C43(H43A,H43B,H43C), C44(H44A,H44B,H44C),
 C45(H45A,H45B,H45C), C46(H46A,H46B,H46C)
;
_olex2_submission_special_instructions 'No special instructions were received'

loop_
_space_group_symop_operation_xyz
'x, y, z'
'-x, y, -z+1/2'
'x+1/2, y+1/2, z'
'-x+1/2, y+1/2, -z+1/2'
'-x, -y, -z'
'x, -y, z-1/2'
'-x+1/2, -y+1/2, -z'
'x+1/2, -y+1/2, z-1/2'

loop_
_atom_site_label
_atom_site_type_symbol
_atom_site_fract_x
_atom_site_fract_y
_atom_site_fract_z
_atom_site_U_iso_or_equiv
_atom_site_adp_type
_atom_site_occupancy
_atom_site_site_symmetry_order
_atom_site_calc_flag
_atom_site_refinement_flags_posn
_atom_site_refinement_flags_adp
_atom_site_refinement_flags_occupancy
_atom_site_disorder_assembly
_atom_site_disorder_group
U1 U 0.62507(2) 0.28938(2) 0.69938(2) 0.02262(6) Uani 1 1 d . . . . .
HA H 0.631(2) 0.167(3) 0.648(3) 0.043(16) Uiso 1 1 d . . . . .
HB H 0.578(3) 0.2293(18) 0.586(4) 0.08(2) Uiso 1 1 d D . . . .
Ir1 Ir 0.57828(2) 0.15031(2) 0.61484(2) 0.03469(7) Uani 1 1 d D . . . .
S1 S 0.54292(4) 0.34757(6) 0.70647(7) 0.0271(2) Uani 1 1 d . . . . .
S2 S 0.55812(4) 0.18779(6) 0.73101(7) 0.0248(2) Uani 1 1 d . . . . .
C1 C 0.51382(15) 0.2605(2) 0.7170(2) 0.0222(9) Uani 1 1 d . . . . .
H1 H 0.4934(17) 0.252(3) 0.667(3) 0.022(12) Uiso 1 1 d . . . . .
C2 C 0.61791(17) 0.4316(3) 0.6329(3) 0.0278(10) Uani 1 1 d . . . . .
C3 C 0.60442(18) 0.3843(3) 0.5696(3) 0.0312(11) Uani 1 1 d . . . . .
C4 C 0.6437(2) 0.3446(3) 0.5559(3) 0.0343(12) Uani 1 1 d . . . . .
C5 C 0.68186(18) 0.3675(3) 0.6106(3) 0.0358(12) Uani 1 1 d . . . . .
C6 C 0.66465(18) 0.4191(3) 0.6582(3) 0.0326(11) Uani 1 1 d . . . . .
H6 H 0.6823 0.4419 0.7010 0.039 Uiso 1 1 calc R U . . .
C7 C 0.59095(19) 0.4954(3) 0.6591(3) 0.0371(12) Uani 1 1 d . . . . .
H7 H 0.5575 0.4826 0.6478 0.045 Uiso 1 1 calc R U . . .
C8 C 0.5987(3) 0.5647(3) 0.6138(4) 0.0571(17) Uani 1 1 d . . . . .
H8A H 0.6310 0.5798 0.6260 0.086 Uiso 1 1 calc R U . . .
H8B H 0.5789 0.6047 0.6267 0.086 Uiso 1 1 calc R U . . .
H8C H 0.5911 0.5539 0.5597 0.086 Uiso 1 1 calc R U . . .
C9 C 0.6030(2) 0.5120(3) 0.7437(3) 0.0489(15) Uani 1 1 d . . . . .
H9A H 0.5977 0.4677 0.7726 0.073 Uiso 1 1 calc R U . . .
H9B H 0.5835 0.5523 0.7568 0.073 Uiso 1 1 calc R U . . .
H9C H 0.6354 0.5266 0.7558 0.073 Uiso 1 1 calc R U . . .
C10 C 0.5576(2) 0.3927(4) 0.5188(4) 0.0550(18) Uani 1 1 d . . . . .
H10 H 0.5397 0.4233 0.5502 0.066 Uiso 1 1 calc R U . . .
C11 C 0.5618(4) 0.4437(6) 0.4515(5) 0.115(5) Uani 1 1 d . . . . .
H11A H 0.5488 0.4923 0.4598 0.172 Uiso 1 1 calc R U . . .
H11B H 0.5449 0.4219 0.4050 0.172 Uiso 1 1 calc R U . . .
H11C H 0.5943 0.4492 0.4467 0.172 Uiso 1 1 calc R U . . .
C12 C 0.5274(3) 0.3325(5) 0.4949(5) 0.078(3) Uani 1 1 d . . . . .
H12A H 0.5419 0.2994 0.4626 0.117 Uiso 1 1 calc R U . . .
H12B H 0.4985 0.3516 0.4666 0.117 Uiso 1 1 calc R U . . .
H12C H 0.5210 0.3053 0.5393 0.117 Uiso 1 1 calc R U . . .
C13 C 0.6442(3) 0.2957(4) 0.4865(4) 0.0629(18) Uani 1 1 d . U . . .
H13 H 0.6124 0.2753 0.4724 0.075 Uiso 1 1 calc R U . . .
C14 C 0.6546(5) 0.3384(6) 0.4178(6) 0.126(4) Uani 1 1 d . U . . .
H14A H 0.6620 0.3035 0.3798 0.189 Uiso 1 1 calc R U . . .
H14B H 0.6807 0.3715 0.4332 0.189 Uiso 1 1 calc R U . . .
H14C H 0.6276 0.3676 0.3964 0.189 Uiso 1 1 calc R U . . .
C15 C 0.6758(3) 0.2309(5) 0.4976(5) 0.084(2) Uani 1 1 d . U . . .
H15A H 0.7057 0.2464 0.5256 0.127 Uiso 1 1 calc R U . . .
H15B H 0.6800 0.2111 0.4483 0.127 Uiso 1 1 calc R U . . .
H15C H 0.6626 0.1926 0.5262 0.127 Uiso 1 1 calc R U . . .
C16 C 0.73281(19) 0.3650(3) 0.6017(4) 0.0444(14) Uani 1 1 d . . . . .
H16 H 0.7379 0.3207 0.5706 0.053 Uiso 0.51(3) 1 calc R U P A 2
H16A H 0.7434 0.3124 0.6029 0.053 Uiso 0.49(3) 1 calc R U P A 3
C17 C 0.7415(5) 0.4333(12) 0.5587(11) 0.054(5) Uani 0.51(3) 1 d . . P A 2
H17A H 0.7716 0.4294 0.5423 0.080 Uiso 0.51(3) 1 calc R U P A 2
H17B H 0.7413 0.4767 0.5913 0.080 Uiso 0.51(3) 1 calc R U P A 2
H17C H 0.7175 0.4385 0.5144 0.080 Uiso 0.51(3) 1 calc R U P A 2
C17B C 0.7414(6) 0.4018(12) 0.5271(15) 0.057(6) Uani 0.49(3) 1 d . . P A 3
H17D H 0.7239 0.4481 0.5193 0.086 Uiso 0.49(3) 1 calc R U P A 3
H17E H 0.7314 0.3683 0.4847 0.086 Uiso 0.49(3) 1 calc R U P A 3
H17F H 0.7742 0.4124 0.5301 0.086 Uiso 0.49(3) 1 calc R U P A 3
C18 C 0.7694(5) 0.3656(12) 0.6725(10) 0.049(5) Uani 0.51(3) 1 d . . P A 2
H18A H 0.7998 0.3727 0.6581 0.073 Uiso 0.51(3) 1 calc R U P A 2
H18B H 0.7688 0.3184 0.6992 0.073 Uiso 0.51(3) 1 calc R U P A 2
H18C H 0.7631 0.4061 0.7057 0.073 Uiso 0.51(3) 1 calc R U P A 2
C18B C 0.7622(7) 0.409(2) 0.6663(15) 0.096(9) Uani 0.49(3) 1 d . . P A 3
H18D H 0.7947 0.4050 0.6611 0.144 Uiso 0.49(3) 1 calc R U P A 3
H18E H 0.7578 0.3877 0.7150 0.144 Uiso 0.49(3) 1 calc R U P A 3
H18F H 0.7528 0.4606 0.6637 0.144 Uiso 0.49(3) 1 calc R U P A 3
C19 C 0.6750(2) 0.3271(3) 0.8430(3) 0.0434(14) Uani 1 1 d . . . . .
C20 C 0.7057(2) 0.2968(4) 0.7996(4) 0.0496(16) Uani 1 1 d . . . . .
H20 H 0.7275 0.3245 0.7777 0.059 Uiso 1 1 calc R U . . .
C21 C 0.69962(19) 0.2189(4) 0.7928(4) 0.0456(15) Uani 1 1 d . . . . .
C22 C 0.66210(18) 0.2016(3) 0.8299(3) 0.0350(12) Uani 1 1 d . . . . .
C23 C 0.64623(18) 0.2685(3) 0.8602(3) 0.0353(12) Uani 1 1 d . . . . .
C24 C 0.6827(3) 0.4021(4) 0.8823(4) 0.070(2) Uani 1 1 d . . . . .
H24 H 0.6534 0.4311 0.8730 0.084 Uiso 1 1 calc R U . . .
C25 C 0.6961(4) 0.3875(5) 0.9690(4) 0.096(3) Uani 1 1 d . . . . .
H25A H 0.6736 0.3540 0.9856 0.145 Uiso 1 1 calc R U . . .
H25B H 0.6964 0.4344 0.9964 0.145 Uiso 1 1 calc R U . . .
H25C H 0.7267 0.3650 0.9792 0.145 Uiso 1 1 calc R U . . .
C26 C 0.7206(4) 0.4472(5) 0.8573(5) 0.106(4) Uani 1 1 d . . . . .
H26A H 0.7499 0.4211 0.8707 0.159 Uiso 1 1 calc R U . . .
H26B H 0.7224 0.4954 0.8824 0.159 Uiso 1 1 calc R U . . .
H26C H 0.7139 0.4542 0.8024 0.159 Uiso 1 1 calc R U . . .
C27 C 0.7325(3) 0.1638(5) 0.7647(5) 0.080(2) Uani 1 1 d . U . . .
H27 H 0.7233 0.1133 0.7795 0.096 Uiso 1 1 calc R U . . .
C28 C 0.7811(3) 0.1791(9) 0.8101(7) 0.142(5) Uani 1 1 d . U . . .
H28A H 0.7957 0.2194 0.7860 0.213 Uiso 1 1 calc R U . . .
H28B H 0.8000 0.1344 0.8109 0.213 Uiso 1 1 calc R U . . .
H28C H 0.7784 0.1932 0.8619 0.213 Uiso 1 1 calc R U . . .
C29 C 0.7342(3) 0.1615(5) 0.6852(5) 0.084(3) Uani 1 1 d . . . . .
H29A H 0.7041 0.1463 0.6577 0.126 Uiso 1 1 calc R U . . .
H29B H 0.7577 0.1260 0.6755 0.126 Uiso 1 1 calc R U . . .
H29C H 0.7419 0.2107 0.6680 0.126 Uiso 1 1 calc R U . . .
C30 C 0.6487(2) 0.1256(3) 0.8563(3) 0.0464(14) Uani 1 1 d . . . . .
H30 H 0.6189 0.1319 0.8755 0.056 Uiso 1 1 calc R U . . .
C31 C 0.6420(3) 0.0632(4) 0.7992(4) 0.0604(18) Uani 1 1 d . . . . .
H31A H 0.6197 0.0783 0.7553 0.091 Uiso 1 1 calc R U . . .
H31B H 0.6305 0.0194 0.8223 0.091 Uiso 1 1 calc R U . . .
H31C H 0.6714 0.0516 0.7832 0.091 Uiso 1 1 calc R U . . .
C32 C 0.6850(3) 0.1024(4) 0.9246(4) 0.070(2) Uani 1 1 d . . . . .
H32A H 0.7139 0.0900 0.9071 0.105 Uiso 1 1 calc R U . . .
H32B H 0.6739 0.0592 0.9491 0.105 Uiso 1 1 calc R U . . .
H32C H 0.6903 0.1433 0.9607 0.105 Uiso 1 1 calc R U . . .
C33 C 0.6069(2) 0.2709(4) 0.9074(3) 0.0441(14) Uani 1 1 d . . . . .
H33 H 0.5829 0.2363 0.8817 0.053 Uiso 1 1 calc R U . . .
C34 C 0.6202(3) 0.2410(5) 0.9885(3) 0.064(2) Uani 1 1 d . . . . .
H34A H 0.6285 0.1886 0.9867 0.097 Uiso 1 1 calc R U . . .
H34B H 0.5941 0.2465 1.0156 0.097 Uiso 1 1 calc R U . . .
H34C H 0.6466 0.2690 1.0148 0.097 Uiso 1 1 calc R U . . .
C35 C 0.5831(3) 0.3458(4) 0.9091(4) 0.061(2) Uani 1 1 d . . . . .
H35A H 0.6042 0.3812 0.9380 0.092 Uiso 1 1 calc R U . . .
H35B H 0.5557 0.3403 0.9331 0.092 Uiso 1 1 calc R U . . .
H35C H 0.5740 0.3640 0.8574 0.092 Uiso 1 1 calc R U . . .
C36 C 0.5532(4) 0.0336(4) 0.6155(5) 0.082(3) Uani 1 1 d . . . . .
C37 C 0.5906(3) 0.0360(4) 0.5777(6) 0.075(2) Uani 1 1 d . . . . .
C38 C 0.5796(3) 0.0823(5) 0.5142(5) 0.079(3) Uani 1 1 d . . . . .
C39 C 0.5330(4) 0.1076(5) 0.5137(5) 0.083(3) Uani 1 1 d . . . . .
C40 C 0.5182(3) 0.0779(6) 0.5770(6) 0.087(3) Uani 1 1 d . . . . .
C41 C 0.6354(4) -0.0059(5) 0.5974(7) 0.119(4) Uani 1 1 d . . . . .
H41A H 0.6606 0.0241 0.5840 0.179 Uiso 1 1 calc R U . . .
H41B H 0.6335 -0.0525 0.5693 0.179 Uiso 1 1 calc R U . . .
H41C H 0.6412 -0.0163 0.6517 0.179 Uiso 1 1 calc R U . . .
C42 C 0.6063(4) 0.0919(6) 0.4504(6) 0.129(5) Uani 1 1 d . . . . .
H42A H 0.6032 0.1430 0.4320 0.193 Uiso 1 1 calc R U . . .
H42B H 0.5944 0.0580 0.4093 0.193 Uiso 1 1 calc R U . . .
H42C H 0.6389 0.0811 0.4684 0.193 Uiso 1 1 calc R U . . .
C43 C 0.5044(5) 0.1534(7) 0.4538(7) 0.150(6) Uani 1 1 d . . . . .
H43A H 0.5246 0.1815 0.4259 0.225 Uiso 1 1 calc R U . . .
H43B H 0.4853 0.1877 0.4776 0.225 Uiso 1 1 calc R U . . .
H43C H 0.4845 0.1209 0.4189 0.225 Uiso 1 1 calc R U . . .
C44 C 0.4703(3) 0.0884(7) 0.5952(8) 0.155(7) Uani 1 1 d . . . . .
H44A H 0.4719 0.0927 0.6500 0.232 Uiso 1 1 calc R U . . .
H44B H 0.4512 0.0458 0.5767 0.232 Uiso 1 1 calc R U . . .
H44C H 0.4568 0.1335 0.5707 0.232 Uiso 1 1 calc R U . . .
C45 C 0.5484(6) -0.0107(6) 0.6850(7) 0.158(7) Uani 1 1 d . . . . .
H45A H 0.5725 -0.0486 0.6931 0.237 Uiso 1 1 calc R U . . .
H45B H 0.5182 -0.0345 0.6781 0.237 Uiso 1 1 calc R U . . .
H45C H 0.5516 0.0222 0.7289 0.237 Uiso 1 1 calc R U . . .
C46 C 0.6047(7) 0.7750(10) 0.7219(9) 0.203(9) Uani 1 1 d D . . B 1
H46A H 0.5954 0.7834 0.6676 0.304 Uiso 1 1 calc R U . B 1
H46B H 0.6206 0.7274 0.7301 0.304 Uiso 1 1 calc R U . B 1
H46C H 0.6253 0.8147 0.7435 0.304 Uiso 1 1 calc R U . B 1
C47 C 0.5625(7) 0.7742(12) 0.7597(11) 0.225(12) Uani 1 1 d D . . B 1
H47A H 0.5734 0.7633 0.8137 0.270 Uiso 1 1 calc R U . B 1
H47B H 0.5506 0.8255 0.7573 0.270 Uiso 1 1 calc R U . B 1
C48 C 0.5221(6) 0.7250(12) 0.7351(8) 0.191(9) Uani 1 1 d D . . B 1
H48A H 0.5138 0.7325 0.6800 0.229 Uiso 1 1 calc R U . B 1
H48B H 0.5340 0.6738 0.7420 0.229 Uiso 1 1 calc R U . B 1

loop_
_atom_site_aniso_label
_atom_site_aniso_U_11
_atom_site_aniso_U_22
_atom_site_aniso_U_33
_atom_site_aniso_U_23
_atom_site_aniso_U_13
_atom_site_aniso_U_12
U1 0.01794(10) 0.02309(10) 0.02745(10) -0.00293(7) 0.00552(7) -0.00070(7)
Ir1 0.03164(12) 0.03283(12) 0.04312(13) -0.01783(9) 0.01658(9) -0.00630(8)
S1 0.0215(6) 0.0214(6) 0.0400(7) 0.0067(5) 0.0095(5) 0.0008(4)
S2 0.0237(6) 0.0193(5) 0.0331(6) -0.0027(4) 0.0098(5) 0.0017(4)
C1 0.020(2) 0.022(2) 0.024(2) 0.0011(17) 0.0031(18) 0.0004(18)
C2 0.029(2) 0.023(2) 0.033(2) 0.0012(19) 0.010(2) -0.007(2)
C3 0.037(3) 0.028(3) 0.031(3) 0.002(2) 0.014(2) -0.012(2)
C4 0.046(3) 0.028(3) 0.035(3) -0.007(2) 0.024(2) -0.012(2)
C5 0.030(3) 0.029(3) 0.052(3) 0.000(2) 0.019(2) -0.006(2)
C6 0.031(3) 0.028(3) 0.040(3) -0.003(2) 0.009(2) -0.010(2)
C7 0.035(3) 0.029(3) 0.051(3) 0.004(2) 0.019(2) 0.002(2)
C8 0.077(5) 0.035(3) 0.065(4) 0.015(3) 0.028(4) 0.009(3)
C9 0.073(4) 0.027(3) 0.052(4) -0.008(3) 0.024(3) -0.002(3)
C10 0.056(4) 0.062(4) 0.042(3) 0.021(3) -0.008(3) -0.023(3)
C11 0.118(8) 0.136(9) 0.073(6) 0.069(6) -0.037(5) -0.075(7)
C12 0.052(4) 0.099(7) 0.076(5) 0.027(5) -0.010(4) -0.016(4)
C13 0.088(4) 0.059(3) 0.053(3) -0.034(3) 0.044(3) -0.030(3)
C14 0.222(11) 0.089(5) 0.093(5) -0.009(4) 0.106(6) 0.002(6)
C15 0.104(5) 0.068(4) 0.094(5) -0.029(3) 0.055(4) -0.020(4)
C16 0.031(3) 0.033(3) 0.074(4) 0.005(3) 0.025(3) -0.004(2)
C17 0.056(8) 0.052(11) 0.062(10) -0.001(7) 0.035(7) -0.016(7)
C17B 0.049(8) 0.045(10) 0.088(14) -0.004(9) 0.045(9) -0.006(7)
C18 0.027(7) 0.057(10) 0.067(10) -0.011(8) 0.024(6) -0.009(7)
C18B 0.036(10) 0.11(2) 0.15(2) 0.060(18) 0.020(11) -0.012(12)
C19 0.040(3) 0.044(3) 0.038(3) 0.004(3) -0.017(2) -0.004(3)
C20 0.026(3) 0.066(4) 0.053(4) 0.019(3) -0.007(3) -0.012(3)
C21 0.027(3) 0.056(4) 0.053(4) 0.016(3) 0.003(2) 0.013(3)
C22 0.026(3) 0.036(3) 0.041(3) 0.008(2) 0.001(2) 0.007(2)
C23 0.034(3) 0.040(3) 0.028(3) 0.001(2) -0.007(2) 0.005(2)
C24 0.099(6) 0.054(4) 0.044(4) -0.011(3) -0.027(4) -0.025(4)
C25 0.142(9) 0.086(6) 0.046(4) -0.009(4) -0.030(5) -0.046(6)
C26 0.175(11) 0.074(6) 0.055(5) -0.002(4) -0.024(6) -0.070(7)
C27 0.047(3) 0.108(6) 0.092(5) 0.045(5) 0.032(3) 0.049(4)
C28 0.050(4) 0.244(14) 0.134(8) -0.011(9) 0.021(4) 0.052(5)
C29 0.060(5) 0.095(7) 0.100(7) -0.023(5) 0.023(5) 0.038(5)
C30 0.048(4) 0.042(3) 0.051(3) 0.014(3) 0.011(3) 0.010(3)
C31 0.069(5) 0.034(3) 0.082(5) 0.009(3) 0.022(4) 0.020(3)
C32 0.072(5) 0.065(5) 0.070(5) 0.037(4) 0.001(4) 0.020(4)
C33 0.043(3) 0.060(4) 0.028(3) -0.004(3) 0.001(2) 0.007(3)
C34 0.061(4) 0.100(6) 0.030(3) 0.005(3) 0.004(3) 0.002(4)
C35 0.068(5) 0.079(5) 0.033(3) -0.018(3) -0.001(3) 0.025(4)
C36 0.129(9) 0.043(4) 0.082(6) -0.030(4) 0.043(6) -0.051(5)
C37 0.076(5) 0.042(4) 0.110(7) -0.048(4) 0.022(5) -0.004(4)
C38 0.094(6) 0.078(6) 0.077(5) -0.061(5) 0.049(5) -0.046(5)
C39 0.102(7) 0.064(5) 0.068(5) -0.043(4) -0.029(5) -0.012(5)
C40 0.058(5) 0.096(7) 0.115(8) -0.086(6) 0.041(5) -0.043(5)
C41 0.113(8) 0.065(6) 0.180(12) -0.063(7) 0.024(8) 0.019(6)
C42 0.174(11) 0.127(9) 0.107(8) -0.086(7) 0.091(8) -0.081(8)
C43 0.166(12) 0.141(11) 0.115(9) -0.075(8) -0.061(9) 0.000(9)
C44 0.077(6) 0.191(12) 0.216(13) -0.165(11) 0.084(8) -0.090(8)
C45 0.264(18) 0.090(8) 0.140(10) -0.051(7) 0.091(11) -0.112(10)
C46 0.30(3) 0.196(19) 0.109(12) -0.015(12) 0.015(15) 0.077(18)
C47 0.28(3) 0.28(3) 0.113(14) -0.036(16) 0.015(17) 0.09(2)
C48 0.23(2) 0.28(2) 0.056(8) -0.002(10) 0.014(9) -0.046(18)

loop_
_atom_type_symbol
_atom_type_description
_atom_type_scat_dispersion_real
_atom_type_scat_dispersion_imag
_atom_type_scat_source
C C 0.0034 0.0017 'Calculated using XDISP in WinGX (Farrugia, 1999)'
H H 0.0000 0.0000 'Calculated using XDISP in WinGX (Farrugia, 1999)'
Ir Ir -1.5205 8.3532 'Calculated using XDISP in WinGX (Farrugia, 1999)'
S S 0.1300 0.1309 'Calculated using XDISP in WinGX (Farrugia, 1999)'
U U -10.9608 4.1580 'Calculated using XDISP in WinGX (Farrugia, 1999)'

loop_
_geom_angle_atom_site_label_1
_geom_angle_atom_site_label_2
_geom_angle_atom_site_label_3
_geom_angle
_geom_angle_site_symmetry_1
_geom_angle_site_symmetry_3
_geom_angle_publ_flag
HA U1 HB 49.9(17) . . ?
S1 U1 HA 120.0(14) . . ?
S1 U1 HB 80.1(16) . . ?
S1 U1 S2 64.93(3) . . ?
S1 U1 C2 69.80(10) . . ?
S1 U1 C3 74.25(11) . . ?
S1 U1 C4 102.21(12) . . ?
S1 U1 C5 116.74(11) . . ?
S1 U1 C6 95.95(11) . . ?
S1 U1 C19 101.72(14) . . ?
S1 U1 C20 130.34(16) . . ?
S1 U1 C21 140.51(13) . . ?
S1 U1 C22 113.87(11) . . ?
S1 U1 C23 93.13(11) . . ?
S2 U1 HA 64.7(14) . . ?
S2 U1 HB 64.7(13) . . ?
S2 U1 C2 132.10(10) . . ?
S2 U1 C3 119.25(10) . . ?
S2 U1 C4 130.05(11) . . ?
S2 U1 C5 157.59(12) . . ?
S2 U1 C19 104.50(13) . . ?
S2 U1 C21 95.07(13) . . ?
S2 U1 C22 70.36(11) . . ?
S2 U1 C23 75.96(12) . . ?
C2 U1 HA 132.7(14) . . ?
C2 U1 HB 93.3(5) . . ?
C2 U1 C3 28.92(14) . . ?
C2 U1 C4 47.41(14) . . ?
C2 U1 C5 47.71(15) . . ?
C2 U1 C19 99.03(16) . . ?
C2 U1 C21 130.89(17) . . ?
C2 U1 C22 146.42(15) . . ?
C2 U1 C23 122.13(15) . . ?
C3 U1 HA 104.9(14) . . ?
C3 U1 HB 65.6(6) . . ?
C3 U1 C4 28.41(15) . . ?
C3 U1 C22 170.10(15) . . ?
C4 U1 HA 86.7(14) . . ?
C4 U1 HB 65.6(12) . . ?
C5 U1 HA 99.1(14) . . ?
C5 U1 HB 93.2(13) . . ?
C5 U1 C3 47.26(15) . . ?
C5 U1 C4 28.71(16) . . ?
C5 U1 C22 122.91(16) . . ?
C5 U1 C23 124.87(16) . . ?
C6 U1 HA 128.0(14) . . ?
C6 U1 HB 110.4(8) . . ?
C6 U1 S2 160.56(11) . . ?
C6 U1 C2 28.86(15) . . ?
C6 U1 C3 47.34(15) . . ?
C6 U1 C4 47.35(15) . . ?
C6 U1 C5 28.98(15) . . ?
C6 U1 C19 81.98(17) . . ?
C6 U1 C21 102.62(17) . . ?
C6 U1 C22 124.09(16) . . ?
C6 U1 C23 110.28(16) . . ?
C19 U1 HA 120.6(14) . . ?
C19 U1 HB 167.3(6) . . ?
C19 U1 C3 127.05(16) . . ?
C19 U1 C4 125.44(17) . . ?
C19 U1 C5 97.08(18) . . ?
C19 U1 C21 48.25(19) . . ?
C19 U1 C22 47.48(16) . . ?
C19 U1 C23 28.81(17) . . ?
C20 U1 HA 100.9(14) . . ?
C20 U1 HB 148.8(15) . . ?
C20 U1 S2 117.40(13) . . ?
C20 U1 C2 103.26(17) . . ?
C20 U1 C3 123.28(16) . . ?
C20 U1 C4 107.29(18) . . ?
C20 U1 C5 79.53(18) . . ?
C20 U1 C6 77.06(17) . . ?
C20 U1 C19 28.95(19) . . ?
C20 U1 C21 29.50(19) . . ?
C20 U1 C22 47.36(17) . . ?
C20 U1 C23 47.49(17) . . ?
C21 U1 HA 73.7(14) . . ?
C21 U1 HB 123.6(11) . . ?
C21 U1 C3 141.90(16) . . ?
C21 U1 C4 116.05(17) . . ?
C21 U1 C5 94.80(17) . . ?
C21 U1 C22 28.57(16) . . ?
C21 U1 C23 47.79(17) . . ?
C22 U1 HA 76.4(14) . . ?
C22 U1 HB 120.2(6) . . ?
C22 U1 C4 143.90(16) . . ?
C23 U1 HA 104.2(14) . . ?
C23 U1 HB 139.2(9) . . ?
C23 U1 C3 150.83(15) . . ?
C23 U1 C4 153.59(16) . . ?
C23 U1 C22 28.81(15) . . ?
U1 Ir1 HA 49(2) . . ?
U1 Ir1 HB 52(3) . . ?
HA Ir1 HB 84(4) . . ?
S2 Ir1 U1 59.76(3) . . ?
S2 Ir1 HA 89(2) . . ?
S2 Ir1 HB 93(3) . . ?
C36 Ir1 U1 150.8(2) . . ?
C36 Ir1 HA 119(2) . . ?
C36 Ir1 HB 155(3) . . ?
C36 Ir1 S2 97.8(2) . . ?
C37 Ir1 U1 144.2(2) . . ?
C37 Ir1 HA 96(2) . . ?
C37 Ir1 HB 140(3) . . ?
C37 Ir1 S2 127.6(3) . . ?
C37 Ir1 C36 36.2(3) . . ?
C38 Ir1 U1 141.6(2) . . ?
C38 Ir1 HA 106(2) . . ?
C38 Ir1 HB 104(3) . . ?
C38 Ir1 S2 158.6(2) . . ?
C38 Ir1 C36 61.6(3) . . ?
C38 Ir1 C37 37.3(3) . . ?
C38 Ir1 C39 38.3(3) . . ?
C38 Ir1 C40 62.4(3) . . ?
C39 Ir1 U1 146.8(2) . . ?
C39 Ir1 HA 143(2) . . ?
C39 Ir1 HB 95(3) . . ?
C39 Ir1 S2 128.4(3) . . ?
C39 Ir1 C36 61.2(4) . . ?
C39 Ir1 C37 62.2(3) . . ?
C39 Ir1 C40 36.6(4) . . ?
C40 Ir1 U1 152.5(2) . . ?
C40 Ir1 HA 155(2) . . ?
C40 Ir1 HB 120(3) . . ?
C40 Ir1 S2 97.9(2) . . ?
C40 Ir1 C36 36.5(4) . . ?
C40 Ir1 C37 61.3(3) . . ?
C1 S1 U1 96.36(15) . . ?
Ir1 S2 U1 73.99(3) . . ?
C1 S2 U1 90.64(14) . . ?
C1 S2 Ir1 111.08(15) . . ?
S1 C1 S2 107.3(2) . . ?
S1 C1 H1 106(3) . . ?
S2 C1 H1 109(3) . . ?
C1 C1 S1 113.40(19) 2_656 . ?
C1 C1 S2 110.3(3) 2_656 . ?
C1 C1 H1 111(3) 2_656 . ?
C3 C2 U1 77.4(3) . . ?
C3 C2 C7 127.6(5) . . ?
C6 C2 U1 73.4(3) . . ?
C6 C2 C3 107.1(4) . . ?
C6 C2 C7 124.1(5) . . ?
C7 C2 U1 124.6(3) . . ?
C2 C3 U1 73.6(3) . . ?
C2 C3 C10 121.5(5) . . ?
C4 C3 U1 76.5(3) . . ?
C4 C3 C2 108.2(5) . . ?
C4 C3 C10 128.9(5) . . ?
C10 C3 U1 126.3(3) . . ?
C3 C4 U1 75.0(3) . . ?
C3 C4 C5 107.9(4) . . ?
C3 C4 C13 123.4(6) . . ?
C5 C4 U1 74.4(3) . . ?
C5 C4 C13 128.1(5) . . ?
C13 C4 U1 123.6(4) . . ?
C4 C5 U1 76.9(3) . . ?
C4 C5 C16 126.4(5) . . ?
C6 C5 U1 71.9(3) . . ?
C6 C5 C4 106.7(5) . . ?
C6 C5 C16 122.4(5) . . ?
C16 C5 U1 135.5(4) . . ?
U1 C6 H6 110.5 . . ?
C2 C6 U1 77.8(3) . . ?
C2 C6 C5 110.0(5) . . ?
C2 C6 H6 125.0 . . ?
C5 C6 U1 79.1(3) . . ?
C5 C6 H6 125.0 . . ?
C2 C7 H7 108.0 . . ?
C2 C7 C8 109.1(4) . . ?
C2 C7 C9 114.0(5) . . ?
C8 C7 H7 108.0 . . ?
C8 C7 C9 109.6(5) . . ?
C9 C7 H7 108.0 . . ?
C7 C8 H8A 109.5 . . ?
C7 C8 H8B 109.5 . . ?
C7 C8 H8C 109.5 . . ?
H8A C8 H8B 109.5 . . ?
H8A C8 H8C 109.5 . . ?
H8B C8 H8C 109.5 . . ?
C7 C9 H9A 109.5 . . ?
C7 C9 H9B 109.5 . . ?
C7 C9 H9C 109.5 . . ?
H9A C9 H9B 109.5 . . ?
H9A C9 H9C 109.5 . . ?
H9B C9 H9C 109.5 . . ?
C3 C10 H10 103.2 . . ?
C3 C10 C11 110.4(6) . . ?
C11 C10 H10 103.2 . . ?
C12 C10 C3 124.1(6) . . ?
C12 C10 H10 103.2 . . ?
C12 C10 C11 110.2(6) . . ?
C10 C11 H11A 109.5 . . ?
C10 C11 H11B 109.5 . . ?
C10 C11 H11C 109.5 . . ?
H11A C11 H11B 109.5 . . ?
H11A C11 H11C 109.5 . . ?
H11B C11 H11C 109.5 . . ?
C10 C12 H12A 109.5 . . ?
C10 C12 H12B 109.5 . . ?
C10 C12 H12C 109.5 . . ?
H12A C12 H12B 109.5 . . ?
H12A C12 H12C 109.5 . . ?
H12B C12 H12C 109.5 . . ?
C4 C13 H13 106.5 . . ?
C14 C13 C4 113.3(6) . . ?
C14 C13 H13 106.5 . . ?
C15 C13 C4 115.7(7) . . ?
C15 C13 H13 106.5 . . ?
C15 C13 C14 107.7(7) . . ?
C13 C14 H14A 109.5 . . ?
C13 C14 H14B 109.5 . . ?
C13 C14 H14C 109.5 . . ?
H14A C14 H14B 109.5 . . ?
H14A C14 H14C 109.5 . . ?
H14B C14 H14C 109.5 . . ?
C13 C15 H15A 109.5 . . ?
C13 C15 H15B 109.5 . . ?
C13 C15 H15C 109.5 . . ?
H15A C15 H15B 109.5 . . ?
H15A C15 H15C 109.5 . . ?
H15B C15 H15C 109.5 . . ?
C5 C16 H16 108.6 . . ?
C5 C16 H16A 109.4 . . ?
C5 C16 C17B 112.1(8) . . ?
C5 C16 C18B 110.2(11) . . ?
C17 C16 C5 106.4(8) . . ?
C17 C16 H16 108.6 . . ?
C17 C16 C18 105.4(10) . . ?
C17B C16 H16A 109.4 . . ?
C18 C16 C5 118.8(7) . . ?
C18 C16 H16 108.6 . . ?
C18B C16 H16A 109.4 . . ?
C18B C16 C17B 106.2(11) . . ?
C16 C17 H17A 109.5 . . ?
C16 C17 H17B 109.5 . . ?
C16 C17 H17C 109.5 . . ?
H17A C17 H17B 109.5 . . ?
H17A C17 H17C 109.5 . . ?
H17B C17 H17C 109.5 . . ?
C16 C17B H17D 109.5 . . ?
C16 C17B H17E 109.5 . . ?
C16 C17B H17F 109.5 . . ?
H17D C17B H17E 109.5 . . ?
H17D C17B H17F 109.5 . . ?
H17E C17B H17F 109.5 . . ?
C16 C18 H18A 109.5 . . ?
C16 C18 H18B 109.5 . . ?
C16 C18 H18C 109.5 . . ?
H18A C18 H18B 109.5 . . ?
H18A C18 H18C 109.5 . . ?
H18B C18 H18C 109.5 . . ?
C16 C18B H18D 109.5 . . ?
C16 C18B H18E 109.5 . . ?
C16 C18B H18F 109.5 . . ?
H18D C18B H18E 109.5 . . ?
H18D C18B H18F 109.5 . . ?
H18E C18B H18F 109.5 . . ?
C20 C19 U1 71.7(3) . . ?
C20 C19 C23 107.0(5) . . ?
C20 C19 C24 122.9(6) . . ?
C23 C19 U1 77.2(3) . . ?
C23 C19 C24 127.6(6) . . ?
C24 C19 U1 130.5(4) . . ?
U1 C20 H20 109.1 . . ?
C19 C20 U1 79.3(3) . . ?
C19 C20 H20 124.7 . . ?
C19 C20 C21 110.6(5) . . ?
C21 C20 U1 79.1(3) . . ?
C21 C20 H20 124.7 . . ?
C20 C21 U1 71.4(3) . . ?
C20 C21 C27 126.6(6) . . ?
C22 C21 U1 77.8(3) . . ?
C22 C21 C20 105.9(5) . . ?
C22 C21 C27 126.6(6) . . ?
C27 C21 U1 124.7(5) . . ?
C21 C22 U1 73.6(3) . . ?
C21 C22 C23 108.6(5) . . ?
C21 C22 C30 127.3(5) . . ?
C23 C22 U1 75.0(3) . . ?
C23 C22 C30 121.6(5) . . ?
C30 C22 U1 131.5(4) . . ?
C19 C23 U1 74.0(3) . . ?
C19 C23 C22 107.7(5) . . ?
C19 C23 C33 128.8(5) . . ?
C22 C23 U1 76.2(3) . . ?
C22 C23 C33 123.5(5) . . ?
C33 C23 U1 119.2(3) . . ?
C19 C24 H24 109.1 . . ?
C19 C24 C25 107.7(6) . . ?
C25 C24 H24 109.1 . . ?
C26 C24 C19 113.8(7) . . ?
C26 C24 H24 109.1 . . ?
C26 C24 C25 107.9(6) . . ?
C24 C25 H25A 109.5 . . ?
C24 C25 H25B 109.5 . . ?
C24 C25 H25C 109.5 . . ?
H25A C25 H25B 109.5 . . ?
H25A C25 H25C 109.5 . . ?
H25B C25 H25C 109.5 . . ?
C24 C26 H26A 109.5 . . ?
C24 C26 H26B 109.5 . . ?
C24 C26 H26C 109.5 . . ?
H26A C26 H26B 109.5 . . ?
H26A C26 H26C 109.5 . . ?
H26B C26 H26C 109.5 . . ?
C21 C27 H27 107.0 . . ?
C21 C27 C28 107.0(8) . . ?
C28 C27 H27 107.0 . . ?
C29 C27 C21 118.0(6) . . ?
C29 C27 H27 107.0 . . ?
C29 C27 C28 110.4(7) . . ?
C27 C28 H28A 109.5 . . ?
C27 C28 H28B 109.5 . . ?
C27 C28 H28C 109.5 . . ?
H28A C28 H28B 109.5 . . ?
H28A C28 H28C 109.5 . . ?
H28B C28 H28C 109.5 . . ?
C27 C29 H29A 109.5 . . ?
C27 C29 H29B 109.5 . . ?
C27 C29 H29C 109.5 . . ?
H29A C29 H29B 109.5 . . ?
H29A C29 H29C 109.5 . . ?
H29B C29 H29C 109.5 . . ?
C22 C30 H30 106.9 . . ?
C22 C30 C32 108.0(5) . . ?
C31 C30 C22 118.2(5) . . ?
C31 C30 H30 106.9 . . ?
C31 C30 C32 109.3(6) . . ?
C32 C30 H30 106.9 . . ?
C30 C31 H31A 109.5 . . ?
C30 C31 H31B 109.5 . . ?
C30 C31 H31C 109.5 . . ?
H31A C31 H31B 109.5 . . ?
H31A C31 H31C 109.5 . . ?
H31B C31 H31C 109.5 . . ?
C30 C32 H32A 109.5 . . ?
C30 C32 H32B 109.5 . . ?
C30 C32 H32C 109.5 . . ?
H32A C32 H32B 109.5 . . ?
H32A C32 H32C 109.5 . . ?
H32B C32 H32C 109.5 . . ?
C23 C33 H33 105.6 . . ?
C23 C33 C34 114.2(5) . . ?
C34 C33 H33 105.6 . . ?
C35 C33 C23 115.1(6) . . ?
C35 C33 H33 105.6 . . ?
C35 C33 C34 109.7(5) . . ?
C33 C34 H34A 109.5 . . ?
C33 C34 H34B 109.5 . . ?
C33 C34 H34C 109.5 . . ?
H34A C34 H34B 109.5 . . ?
H34A C34 H34C 109.5 . . ?
H34B C34 H34C 109.5 . . ?
C33 C35 H35A 109.5 . . ?
C33 C35 H35B 109.5 . . ?
C33 C35 H35C 109.5 . . ?
H35A C35 H35B 109.5 . . ?
H35A C35 H35C 109.5 . . ?
H35B C35 H35C 109.5 . . ?
C37 C36 Ir1 71.2(4) . . ?
C37 C36 C40 108.8(8) . . ?
C37 C36 C45 127.5(12) . . ?
C40 C36 Ir1 71.0(4) . . ?
C40 C36 C45 123.6(11) . . ?
C45 C36 Ir1 125.5(6) . . ?
C36 C37 Ir1 72.6(4) . . ?
C36 C37 C38 108.5(8) . . ?
C36 C37 C41 127.1(11) . . ?
C38 C37 Ir1 70.3(4) . . ?
C38 C37 C41 124.3(10) . . ?
C41 C37 Ir1 125.1(6) . . ?
C37 C38 Ir1 72.5(4) . . ?
C37 C38 C39 106.6(7) . . ?
C37 C38 C42 127.2(10) . . ?
C39 C38 Ir1 71.5(4) . . ?
C39 C38 C42 125.1(11) . . ?
C42 C38 Ir1 130.2(5) . . ?
C38 C39 Ir1 70.2(4) . . ?
C38 C39 C43 126.9(11) . . ?
C40 C39 Ir1 72.1(4) . . ?
C40 C39 C38 107.4(9) . . ?
C40 C39 C43 125.6(12) . . ?
C43 C39 Ir1 126.1(6) . . ?
C36 C40 Ir1 72.5(4) . . ?
C36 C40 C44 127.2(12) . . ?
C39 C40 Ir1 71.3(4) . . ?
C39 C40 C36 108.6(7) . . ?
C39 C40 C44 123.9(13) . . ?
C44 C40 Ir1 125.9(5) . . ?
C37 C41 H41A 109.5 . . ?
C37 C41 H41B 109.5 . . ?
C37 C41 H41C 109.5 . . ?
H41A C41 H41B 109.5 . . ?
H41A C41 H41C 109.5 . . ?
H41B C41 H41C 109.5 . . ?
C38 C42 H42A 109.5 . . ?
C38 C42 H42B 109.5 . . ?
C38 C42 H42C 109.5 . . ?
H42A C42 H42B 109.5 . . ?
H42A C42 H42C 109.5 . . ?
H42B C42 H42C 109.5 . . ?
C39 C43 H43A 109.5 . . ?
C39 C43 H43B 109.5 . . ?
C39 C43 H43C 109.5 . . ?
H43A C43 H43B 109.5 . . ?
H43A C43 H43C 109.5 . . ?
H43B C43 H43C 109.5 . . ?
C40 C44 H44A 109.5 . . ?
C40 C44 H44B 109.5 . . ?
C40 C44 H44C 109.5 . . ?
H44A C44 H44B 109.5 . . ?
H44A C44 H44C 109.5 . . ?
H44B C44 H44C 109.5 . . ?
C36 C45 H45A 109.5 . . ?
C36 C45 H45B 109.5 . . ?
C36 C45 H45C 109.5 . . ?
H45A C45 H45B 109.5 . . ?
H45A C45 H45C 109.5 . . ?
H45B C45 H45C 109.5 . . ?
H46A C46 H46B 109.5 . . ?
H46A C46 H46C 109.5 . . ?
H46B C46 H46C 109.5 . . ?
C47 C46 H46A 109.5 . . ?
C47 C46 H46B 109.5 . . ?
C47 C46 H46C 109.5 . . ?
C46 C47 H47A 106.5 . . ?
C46 C47 H47B 106.5 . . ?
H47A C47 H47B 106.5 . . ?
C48 C47 C46 123.2(17) . . ?
C48 C47 H47A 106.5 . . ?
C48 C47 H47B 106.5 . . ?
C47 C48 H48A 105.6 . . ?
C47 C48 H48B 105.6 . . ?
C48 C48 C47 126.7(14) 2_656 . ?
C48 C48 H48A 105.6 2_656 . ?
C48 C48 H48B 105.6 2_656 . ?
H48A C48 H48B 106.1 . . ?

loop_
_geom_bond_atom_site_label_1
_geom_bond_atom_site_label_2
_geom_bond_distance
_geom_bond_site_symmetry_2
_geom_bond_publ_flag
U1 HA 2.41(6) . ?
U1 HB 2.51(8) . ?
U1 S1 2.6618(12) . ?
U1 S2 2.8204(12) . ?
U1 C2 2.828(5) . ?
U1 C3 2.877(5) . ?
U1 C4 2.897(5) . ?
U1 C5 2.864(5) . ?
U1 C6 2.773(5) . ?
U1 C19 2.836(5) . ?
U1 C20 2.740(5) . ?
U1 C21 2.840(5) . ?
U1 C22 2.892(5) . ?
U1 C23 2.877(5) . ?
Ir1 HA 1.59(6) . ?
Ir1 HB 1.52(2) . ?
Ir1 S2 2.3585(12) . ?
Ir1 C36 2.238(7) . ?
Ir1 C37 2.220(6) . ?
Ir1 C38 2.191(6) . ?
Ir1 C39 2.209(7) . ?
Ir1 C40 2.219(7) . ?
S1 C1 1.817(5) . ?
S2 C1 1.841(5) . ?
C1 C1 1.542(9) 2_656 ?
C1 H1 1.00(5) . ?
C2 C3 1.426(7) . ?
C2 C6 1.397(7) . ?
C2 C7 1.518(7) . ?
C3 C4 1.417(7) . ?
C3 C10 1.532(8) . ?
C4 C5 1.429(8) . ?
C4 C13 1.530(7) . ?
C5 C6 1.413(7) . ?
C5 C16 1.537(7) . ?
C6 H6 0.9500 . ?
C7 H7 1.0000 . ?
C7 C8 1.530(8) . ?
C7 C9 1.532(8) . ?
C8 H8A 0.9800 . ?
C8 H8B 0.9800 . ?
C8 H8C 0.9800 . ?
C9 H9A 0.9800 . ?
C9 H9B 0.9800 . ?
C9 H9C 0.9800 . ?
C10 H10 1.0000 . ?
C10 C11 1.540(9) . ?
C10 C12 1.428(10) . ?
C11 H11A 0.9800 . ?
C11 H11B 0.9800 . ?
C11 H11C 0.9800 . ?
C12 H12A 0.9800 . ?
C12 H12B 0.9800 . ?
C12 H12C 0.9800 . ?
C13 H13 1.0000 . ?
C13 C14 1.526(11) . ?
C13 C15 1.490(12) . ?
C14 H14A 0.9800 . ?
C14 H14B 0.9800 . ?
C14 H14C 0.9800 . ?
C15 H15A 0.9800 . ?
C15 H15B 0.9800 . ?
C15 H15C 0.9800 . ?
C16 H16 1.0000 . ?
C16 H16A 1.0000 . ?
C16 C17 1.500(16) . ?
C16 C17B 1.55(2) . ?
C16 C18 1.53(2) . ?
C16 C18B 1.55(3) . ?
C17 H17A 0.9800 . ?
C17 H17B 0.9800 . ?
C17 H17C 0.9800 . ?
C17B H17D 0.9800 . ?
C17B H17E 0.9800 . ?
C17B H17F 0.9800 . ?
C18 H18A 0.9800 . ?
C18 H18B 0.9800 . ?
C18 H18C 0.9800 . ?
C18B H18D 0.9800 . ?
C18B H18E 0.9800 . ?
C18B H18F 0.9800 . ?
C19 C20 1.397(9) . ?
C19 C23 1.422(8) . ?
C19 C24 1.529(9) . ?
C20 H20 0.9500 . ?
C20 C21 1.424(9) . ?
C21 C22 1.415(8) . ?
C21 C27 1.532(9) . ?
C22 C23 1.436(8) . ?
C22 C30 1.526(8) . ?
C23 C33 1.543(8) . ?
C24 H24 1.0000 . ?
C24 C25 1.563(10) . ?
C24 C26 1.508(12) . ?
C25 H25A 0.9800 . ?
C25 H25B 0.9800 . ?
C25 H25C 0.9800 . ?
C26 H26A 0.9800 . ?
C26 H26B 0.9800 . ?
C26 H26C 0.9800 . ?
C27 H27 1.0000 . ?
C27 C28 1.553(14) . ?
C27 C29 1.438(12) . ?
C28 H28A 0.9800 . ?
C28 H28B 0.9800 . ?
C28 H28C 0.9800 . ?
C29 H29A 0.9800 . ?
C29 H29B 0.9800 . ?
C29 H29C 0.9800 . ?
C30 H30 1.0000 . ?
C30 C31 1.515(9) . ?
C30 C32 1.549(9) . ?
C31 H31A 0.9800 . ?
C31 H31B 0.9800 . ?
C31 H31C 0.9800 . ?
C32 H32A 0.9800 . ?
C32 H32B 0.9800 . ?
C32 H32C 0.9800 . ?
C33 H33 1.0000 . ?
C33 C34 1.543(8) . ?
C33 C35 1.530(9) . ?
C34 H34A 0.9800 . ?
C34 H34B 0.9800 . ?
C34 H34C 0.9800 . ?
C35 H35A 0.9800 . ?
C35 H35B 0.9800 . ?
C35 H35C 0.9800 . ?
C36 C37 1.387(12) . ?
C36 C40 1.398(14) . ?
C36 C45 1.506(14) . ?
C37 C38 1.410(13) . ?
C37 C41 1.514(13) . ?
C38 C39 1.444(13) . ?
C38 C42 1.501(11) . ?
C39 C40 1.390(14) . ?
C39 C43 1.504(15) . ?
C40 C44 1.510(11) . ?
C41 H41A 0.9800 . ?
C41 H41B 0.9800 . ?
C41 H41C 0.9800 . ?
C42 H42A 0.9800 . ?
C42 H42B 0.9800 . ?
C42 H42C 0.9800 . ?
C43 H43A 0.9800 . ?
C43 H43B 0.9800 . ?
C43 H43C 0.9800 . ?
C44 H44A 0.9800 . ?
C44 H44B 0.9800 . ?
C44 H44C 0.9800 . ?
C45 H45A 0.9800 . ?
C45 H45B 0.9800 . ?
C45 H45C 0.9800 . ?
C46 H46A 0.9800 . ?
C46 H46B 0.9800 . ?
C46 H46C 0.9800 . ?
C46 C47 1.508(9) . ?
C47 H47A 0.9900 . ?
C47 H47B 0.9900 . ?
C47 C48 1.495(9) . ?
C48 C48 1.49(3) 2_656 ?
C48 H48A 0.9900 . ?
C48 H48B 0.9900 . ?

loop_
_geom_torsion_atom_site_label_1
_geom_torsion_atom_site_label_2
_geom_torsion_atom_site_label_3
_geom_torsion_atom_site_label_4
_geom_torsion
_geom_torsion_site_symmetry_1
_geom_torsion_site_symmetry_2
_geom_torsion_site_symmetry_3
_geom_torsion_site_symmetry_4
_geom_torsion_publ_flag
U1 S1 C1 S2 8.4(2) . . . . ?
U1 S1 C1 C1 130.4(4) . . . 2_656 ?
U1 S2 C1 S1 -7.8(2) . . . . ?
U1 S2 C1 C1 -131.8(3) . . . 2_656 ?
U1 C2 C3 C4 -69.4(3) . . . . ?
U1 C2 C3 C10 123.0(4) . . . . ?
U1 C2 C6 C5 73.4(4) . . . . ?
U1 C2 C7 C8 175.1(4) . . . . ?
U1 C2 C7 C9 52.2(6) . . . . ?
U1 C3 C4 C5 -67.7(4) . . . . ?
U1 C3 C4 C13 120.6(5) . . . . ?
U1 C3 C10 C11 -175.0(6) . . . . ?
U1 C3 C10 C12 -40.9(10) . . . . ?
U1 C4 C5 C6 -66.3(4) . . . . ?
U1 C4 C5 C16 137.6(5) . . . . ?
U1 C4 C13 C14 179.5(7) . . . . ?
U1 C4 C13 C15 -55.5(8) . . . . ?
U1 C5 C6 C2 -72.6(4) . . . . ?
U1 C5 C16 C17 -167.1(10) . . . . ?
U1 C5 C16 C17B 161.2(11) . . . . ?
U1 C5 C16 C18 -48.6(12) . . . . ?
U1 C5 C16 C18B -80.8(13) . . . . ?
U1 C19 C20 C21 -74.0(4) . . . . ?
U1 C19 C23 C22 69.4(4) . . . . ?
U1 C19 C23 C33 -114.8(5) . . . . ?
U1 C19 C24 C25 158.9(6) . . . . ?
U1 C19 C24 C26 -81.5(8) . . . . ?
U1 C20 C21 C22 -70.8(4) . . . . ?
U1 C20 C21 C27 119.8(6) . . . . ?
U1 C21 C22 C23 -67.4(4) . . . . ?
U1 C21 C22 C30 130.2(6) . . . . ?
U1 C21 C27 C28 142.3(7) . . . . ?
U1 C21 C27 C29 17.2(11) . . . . ?
U1 C22 C23 C19 -67.9(3) . . . . ?
U1 C22 C23 C33 116.0(5) . . . . ?
U1 C22 C30 C31 47.8(8) . . . . ?
U1 C22 C30 C32 172.5(4) . . . . ?
U1 C23 C33 C34 166.2(5) . . . . ?
U1 C23 C33 C35 -65.5(6) . . . . ?
Ir1 S2 C1 S1 -80.9(2) . . . . ?
Ir1 S2 C1 C1 155.2(3) . . . 2_656 ?
Ir1 C36 C37 C38 -61.4(5) . . . . ?
Ir1 C36 C37 C41 121.2(8) . . . . ?
Ir1 C36 C40 C39 62.5(5) . . . . ?
Ir1 C36 C40 C44 -122.2(7) . . . . ?
Ir1 C37 C38 C39 -63.8(4) . . . . ?
Ir1 C37 C38 C42 127.6(8) . . . . ?
Ir1 C38 C39 C40 -62.9(5) . . . . ?
Ir1 C38 C39 C43 120.8(8) . . . . ?
Ir1 C39 C40 C36 -63.3(5) . . . . ?
Ir1 C39 C40 C44 121.3(7) . . . . ?
C2 C3 C4 U1 67.4(3) . . . . ?
C2 C3 C4 C5 -0.2(6) . . . . ?
C2 C3 C4 C13 -171.9(5) . . . . ?
C2 C3 C10 C11 92.7(8) . . . . ?
C2 C3 C10 C12 -133.2(7) . . . . ?
C3 C2 C6 U1 -70.8(3) . . . . ?
C3 C2 C6 C5 2.7(6) . . . . ?
C3 C2 C7 C8 -83.5(7) . . . . ?
C3 C2 C7 C9 153.6(5) . . . . ?
C3 C4 C5 U1 68.1(3) . . . . ?
C3 C4 C5 C6 1.8(6) . . . . ?
C3 C4 C5 C16 -154.3(5) . . . . ?
C3 C4 C13 C14 85.7(9) . . . . ?
C3 C4 C13 C15 -149.3(6) . . . . ?
C4 C3 C10 C11 -72.1(9) . . . . ?
C4 C3 C10 C12 62.0(9) . . . . ?
C4 C5 C6 U1 69.8(4) . . . . ?
C4 C5 C6 C2 -2.8(6) . . . . ?
C4 C5 C16 C17 82.5(12) . . . . ?
C4 C5 C16 C17B 50.8(13) . . . . ?
C4 C5 C16 C18 -159.0(11) . . . . ?
C4 C5 C16 C18B 168.8(13) . . . . ?
C5 C4 C13 C14 -84.2(10) . . . . ?
C5 C4 C13 C15 40.8(9) . . . . ?
C6 C2 C3 U1 67.9(3) . . . . ?
C6 C2 C3 C4 -1.5(5) . . . . ?
C6 C2 C3 C10 -169.1(4) . . . . ?
C6 C2 C7 C8 82.5(7) . . . . ?
C6 C2 C7 C9 -40.4(7) . . . . ?
C6 C5 C16 C17 -70.1(12) . . . . ?
C6 C5 C16 C17B -101.8(13) . . . . ?
C6 C5 C16 C18 48.4(12) . . . . ?
C6 C5 C16 C18B 16.1(14) . . . . ?
C7 C2 C3 U1 -124.2(5) . . . . ?
C7 C2 C3 C4 166.4(5) . . . . ?
C7 C2 C3 C10 -1.2(7) . . . . ?
C7 C2 C6 U1 120.8(4) . . . . ?
C7 C2 C6 C5 -165.7(5) . . . . ?
C10 C3 C4 U1 -126.2(5) . . . . ?
C10 C3 C4 C5 166.2(5) . . . . ?
C10 C3 C4 C13 -5.5(8) . . . . ?
C13 C4 C5 U1 -120.7(6) . . . . ?
C13 C4 C5 C6 173.0(5) . . . . ?
C13 C4 C5 C16 16.9(9) . . . . ?
C16 C5 C6 U1 -133.0(5) . . . . ?
C16 C5 C6 C2 154.5(5) . . . . ?
C19 C20 C21 U1 74.1(4) . . . . ?
C19 C20 C21 C22 3.3(7) . . . . ?
C19 C20 C21 C27 -166.0(6) . . . . ?
C19 C23 C33 C34 -101.3(7) . . . . ?
C19 C23 C33 C35 26.9(8) . . . . ?
C20 C19 C23 U1 -66.1(4) . . . . ?
C20 C19 C23 C22 3.3(6) . . . . ?
C20 C19 C23 C33 179.1(5) . . . . ?
C20 C19 C24 C25 -107.6(8) . . . . ?
C20 C19 C24 C26 12.0(9) . . . . ?
C20 C21 C22 U1 66.3(4) . . . . ?
C20 C21 C22 C23 -1.1(6) . . . . ?
C20 C21 C22 C30 -163.5(5) . . . . ?
C20 C21 C27 C28 50.7(10) . . . . ?
C20 C21 C27 C29 -74.4(11) . . . . ?
C21 C22 C23 U1 66.5(4) . . . . ?
C21 C22 C23 C19 -1.3(6) . . . . ?
C21 C22 C23 C33 -177.4(5) . . . . ?
C21 C22 C30 C31 -53.8(8) . . . . ?
C21 C22 C30 C32 70.9(8) . . . . ?
C22 C21 C27 C28 -116.6(9) . . . . ?
C22 C21 C27 C29 118.3(9) . . . . ?
C22 C23 C33 C34 73.9(7) . . . . ?
C22 C23 C33 C35 -157.9(5) . . . . ?
C23 C19 C20 U1 69.8(4) . . . . ?
C23 C19 C20 C21 -4.2(6) . . . . ?
C23 C19 C24 C25 52.1(10) . . . . ?
C23 C19 C24 C26 171.7(6) . . . . ?
C23 C22 C30 C31 145.8(6) . . . . ?
C23 C22 C30 C32 -89.4(7) . . . . ?
C24 C19 C20 U1 -126.9(5) . . . . ?
C24 C19 C20 C21 159.1(5) . . . . ?
C24 C19 C23 U1 131.7(6) . . . . ?
C24 C19 C23 C22 -158.9(6) . . . . ?
C24 C19 C23 C33 16.9(9) . . . . ?
C27 C21 C22 U1 -124.3(7) . . . . ?
C27 C21 C22 C23 168.2(6) . . . . ?
C27 C21 C22 C30 5.8(10) . . . . ?
C30 C22 C23 U1 -129.9(5) . . . . ?
C30 C22 C23 C19 162.3(5) . . . . ?
C30 C22 C23 C33 -13.8(8) . . . . ?
C36 C37 C38 Ir1 62.9(5) . . . . ?
C36 C37 C38 C39 -0.9(8) . . . . ?
C36 C37 C38 C42 -169.5(7) . . . . ?
C37 C36 C40 Ir1 -61.4(5) . . . . ?
C37 C36 C40 C39 1.1(8) . . . . ?
C37 C36 C40 C44 176.3(6) . . . . ?
C37 C38 C39 Ir1 64.4(5) . . . . ?
C37 C38 C39 C40 1.6(7) . . . . ?
C37 C38 C39 C43 -174.8(7) . . . . ?
C38 C39 C40 Ir1 61.6(5) . . . . ?
C38 C39 C40 C36 -1.6(8) . . . . ?
C38 C39 C40 C44 -177.1(6) . . . . ?
C40 C36 C37 Ir1 61.3(5) . . . . ?
C40 C36 C37 C38 -0.1(8) . . . . ?
C40 C36 C37 C41 -177.5(7) . . . . ?
C41 C37 C38 Ir1 -119.6(7) . . . . ?
C41 C37 C38 C39 176.6(7) . . . . ?
C41 C37 C38 C42 7.9(12) . . . . ?
C42 C38 C39 Ir1 -126.6(8) . . . . ?
C42 C38 C39 C40 170.5(7) . . . . ?
C42 C38 C39 C43 -5.9(12) . . . . ?
C43 C39 C40 Ir1 -122.0(8) . . . . ?
C43 C39 C40 C36 174.8(7) . . . . ?
C43 C39 C40 C44 -0.7(12) . . . . ?
C45 C36 C37 Ir1 -120.7(8) . . . . ?
C45 C36 C37 C38 177.8(7) . . . . ?
C45 C36 C37 C41 0.5(12) . . . . ?
C45 C36 C40 Ir1 120.5(7) . . . . ?
C45 C36 C40 C39 -176.9(7) . . . . ?
C45 C36 C40 C44 -1.7(12) . . . . ?
C46 C47 C48 C48 -174.6(17) . . . 2_656 ?
